data_4506449
loop_
_publ_author_name
'Liao, Sheng-Yun'
'Gu, Wen'
'Yang, Lin-Yan'
'Li, Tian-Hao'
'Tian, Jin-Lei'
'Wang, Li'
'Zhang, Ming'
'Liu, Xin'

_publ_section_title
;
 Series of Novel 3D Heterometallic Frameworks Based on the Co(II)
 Coordination Chains and Ln(III) Coordination Layers
;
_journal_issue 8
_journal_name_full 'Crystal Growth &amp; Design'
_journal_page_first 3927
_journal_paper_doi 10.1021/cg300326e
_journal_volume 12
_journal_year 2012
_chemical_formula_sum 'C40 H28 Co N12 O20 Tb2'
_chemical_formula_weight 1373.51
_chemical_name_systematic
; 
 ? 
;
_space_group_IT_number 2
_symmetry_cell_setting triclinic
_symmetry_space_group_name_Hall '-P 1'
_symmetry_space_group_name_H-M 'P -1'
_atom_sites_solution_hydrogens geom
_atom_sites_solution_primary direct
_atom_sites_solution_secondary difmap
_audit_creation_method SHELXL-97
_cell_angle_alpha 84.041(2)
_cell_angle_beta 84.911(2)
_cell_angle_gamma 62.580(2)
_cell_formula_units_Z 1
_cell_length_a 9.1880(9)
_cell_length_b 10.6721(10)
_cell_length_c 12.6208(12)
_cell_measurement_temperature 293(2)
_cell_measurement_theta_max 54.96572
_cell_measurement_theta_min 6.088577
_cell_volume 1091.40(18)
_computing_structure_refinement 'SHELXL-97 (Sheldrick, 1997)'
_computing_structure_solution 'SHELXS-97 (Sheldrick, 1990)'
_diffrn_ambient_temperature 293(2)
_diffrn_measured_fraction_theta_full 0.996
_diffrn_measured_fraction_theta_max 0.996
_diffrn_radiation_monochromator graphite
_diffrn_radiation_source 'fine-focus sealed tube'
_diffrn_radiation_type MoK\a
_diffrn_radiation_wavelength 0.71075
_diffrn_reflns_av_R_equivalents 0.0376
_diffrn_reflns_av_sigmaI/netI 0.0556
_diffrn_reflns_limit_h_max 10
_diffrn_reflns_limit_h_min -10
_diffrn_reflns_limit_k_max 12
_diffrn_reflns_limit_k_min -12
_diffrn_reflns_limit_l_max 15
_diffrn_reflns_limit_l_min -15
_diffrn_reflns_number 7109
_diffrn_reflns_theta_full 25.00
_diffrn_reflns_theta_max 25.00
_diffrn_reflns_theta_min 3.04
_exptl_absorpt_coefficient_mu 3.681
_exptl_absorpt_correction_T_max 1.0000
_exptl_absorpt_correction_T_min 0.6533
_exptl_absorpt_correction_type multi-scan
_exptl_crystal_colour red
_exptl_crystal_density_diffrn 2.090
_exptl_crystal_density_method 'not measured'
_exptl_crystal_description block
_exptl_crystal_F_000 669
_exptl_crystal_size_max 0.30
_exptl_crystal_size_mid 0.28
_exptl_crystal_size_min 0.25
_refine_diff_density_max 0.936
_refine_diff_density_min -1.124
_refine_diff_density_rms 0.180
_refine_ls_extinction_method none
_refine_ls_goodness_of_fit_ref 1.152
_refine_ls_hydrogen_treatment mixed
_refine_ls_matrix_type full
_refine_ls_number_parameters 352
_refine_ls_number_reflns 3829
_refine_ls_number_restraints 8
_refine_ls_restrained_S_all 1.151
_refine_ls_R_factor_all 0.0471
_refine_ls_R_factor_gt 0.0400
_refine_ls_shift/su_max 0.001
_refine_ls_shift/su_mean 0.000
_refine_ls_structure_factor_coef Fsqd
_refine_ls_weighting_details 'calc w=1/[\s^2^(Fo^2^)+(0.0565P)^2^+0.1453P] where P=(Fo^2^+2Fc^2^)/3'
_refine_ls_weighting_scheme calc
_refine_ls_wR_factor_gt 0.0929
_refine_ls_wR_factor_ref 0.1040
_reflns_number_gt 3489
_reflns_number_total 3829
_reflns_threshold_expression >2sigma(I)
_cod_data_source_file cg300326e_si_009.cif
_cod_data_source_block c110322c
_cod_original_sg_symbol_H-M P-1
_cod_database_code 4506449

loop_
_symmetry_equiv_pos_as_xyz
'x, y, z'
'-x, -y, -z'

loop_
_atom_site_label
_atom_site_type_symbol
_atom_site_fract_x
_atom_site_fract_y
_atom_site_fract_z
_atom_site_U_iso_or_equiv
_atom_site_adp_type
_atom_site_occupancy
_atom_site_symmetry_multiplicity
_atom_site_calc_flag
_atom_site_refinement_flags
Tb1 Tb 0.27520(4) 0.45145(3) 0.51601(2) 0.01520(13) Uani 1 1 d D
Co1 Co 0.5000 0.0000 0.0000 0.0202(3) Uani 1 2 d S
O3 O 0.2962(6) 0.1913(5) -0.0150(4) 0.0275(11) Uani 1 1 d .
N4 N 0.2165(6) 1.0058(6) 0.2879(4) 0.0222(13) Uani 1 1 d .
O10 O 0.1018(5) 0.5295(5) 0.6759(4) 0.0232(11) Uani 1 1 d D
N6 N 0.3987(7) 0.9861(6) 0.1640(4) 0.0230(13) Uani 1 1 d .
O7 O -0.4856(5) 1.2613(5) 0.4535(4) 0.0262(11) Uani 1 1 d .
C3 C 0.2405(9) 0.4253(8) 0.0023(6) 0.0251(16) Uani 1 1 d .
C5 C 0.2426(9) 0.6482(8) 0.0116(6) 0.0264(16) Uani 1 1 d .
C18 C 0.2598(9) 0.3086(8) -0.0639(5) 0.0255(16) Uani 1 1 d .
C19 C -0.0965(8) 0.7438(7) 0.4299(5) 0.0162(14) Uani 1 1 d .
O8 O -0.3315(6) 1.3699(5) 0.4475(4) 0.0279(11) Uani 1 1 d .
O2 O 0.2186(5) 0.3963(5) 0.3412(3) 0.0202(10) Uani 1 1 d .
C10 C -0.0640(8) 1.1326(7) 0.3585(5) 0.0190(14) Uani 1 1 d .
H10 H -0.0551 1.2164 0.3473 0.023 Uiso 1 1 calc R
O1 O 0.3382(6) 0.5324(5) 0.3368(4) 0.0244(11) Uani 1 1 d .
N5 N 0.2694(8) 0.9658(8) 0.1883(5) 0.0340(16) Uani 1 1 d .
O4 O 0.2435(7) 0.3330(6) -0.1634(4) 0.0373(13) Uani 1 1 d .
C8 C -0.2218(7) 1.0087(7) 0.4106(5) 0.0158(13) Uani 1 1 d .
H8 H -0.3229 1.0106 0.4297 0.019 Uiso 1 1 calc R
N2 N 0.3782(7) 0.7912(6) -0.0086(5) 0.0262(13) Uani 1 1 d .
O5 O 0.0305(5) 0.6379(5) 0.4585(4) 0.0251(11) Uani 1 1 d .
O9 O 0.4501(6) 0.3489(6) 0.6662(4) 0.0339(13) Uani 1 1 d D
C6 C 0.2586(9) 0.6208(8) 0.1236(5) 0.0253(16) Uani 1 1 d .
H6 H 0.2706 0.6833 0.1639 0.030 Uiso 1 1 calc R
O6 O -0.2341(6) 0.7482(5) 0.4313(4) 0.0265(11) Uani 1 1 d .
C2 C 0.2464(8) 0.4045(7) 0.1111(5) 0.0236(15) Uani 1 1 d .
H2 H 0.2440 0.3239 0.1452 0.028 Uiso 1 1 calc R
C4 C 0.2345(8) 0.5511(7) -0.0488(5) 0.0229(15) Uani 1 1 d .
H4 H 0.2251 0.5685 -0.1223 0.028 Uiso 1 1 calc R
C12 C 0.0634(8) 0.8785(7) 0.3540(5) 0.0178(14) Uani 1 1 d .
H12 H 0.1558 0.7937 0.3412 0.021 Uiso 1 1 calc R
N1 N 0.2524(7) 0.7704(6) -0.0332(4) 0.0250(13) Uani 1 1 d .
C1 C 0.2559(9) 0.5014(8) 0.1708(5) 0.0252(16) Uani 1 1 d .
C7 C -0.0845(7) 0.8802(7) 0.3938(5) 0.0154(13) Uani 1 1 d .
N3 N 0.3516(7) 0.9155(6) -0.0516(5) 0.0267(14) Uani 1 1 d .
C9 C -0.2091(7) 1.1332(7) 0.3992(5) 0.0162(13) Uani 1 1 d .
C20 C -0.3528(8) 1.2651(7) 0.4356(5) 0.0179(14) Uani 1 1 d .
C11 C 0.0684(7) 1.0040(7) 0.3347(5) 0.0183(14) Uani 1 1 d .
C17 C 0.2731(7) 0.4726(7) 0.2906(5) 0.0192(14) Uani 1 1 d .
C15 C 0.3087(11) 1.0560(11) 0.3262(6) 0.046(2) Uani 1 1 d .
H15 H 0.2966 1.0920 0.3922 0.055 Uiso 1 1 calc R
C16 C 0.4266(10) 1.0424(10) 0.2453(6) 0.041(2) Uani 1 1 d .
H16 H 0.5104 1.0679 0.2473 0.049 Uiso 1 1 calc R
C14 C 0.2080(9) 0.9776(8) -0.1030(6) 0.0305(17) Uani 1 1 d .
H14 H 0.1623 1.0672 -0.1385 0.037 Uiso 1 1 calc R
C13 C 0.1439(10) 0.8852(10) -0.0932(6) 0.039(2) Uani 1 1 d .
H13 H 0.0476 0.8969 -0.1209 0.047 Uiso 1 1 calc R
H10A H 0.001(3) 0.553(9) 0.669(4) 0.058 Uiso 1 1 d D
H10B H 0.136(5) 0.476(7) 0.732(3) 0.058 Uiso 1 1 d D
H9A H 0.415(8) 0.321(9) 0.723(2) 0.058 Uiso 1 1 d D
H9B H 0.507(9) 0.388(7) 0.682(4) 0.058 Uiso 1 1 d D

loop_
_atom_site_aniso_label
_atom_site_aniso_U_11
_atom_site_aniso_U_22
_atom_site_aniso_U_33
_atom_site_aniso_U_23
_atom_site_aniso_U_13
_atom_site_aniso_U_12
Tb1 0.01643(18) 0.01188(19) 0.01819(19) -0.00277(12) 0.00245(12) -0.00744(14)
Co1 0.0265(7) 0.0201(7) 0.0195(6) -0.0041(5) 0.0051(5) -0.0158(6)
O3 0.036(3) 0.018(3) 0.028(3) 0.000(2) 0.001(2) -0.013(2)
N4 0.020(3) 0.026(3) 0.023(3) -0.005(3) 0.008(2) -0.013(3)
O10 0.022(2) 0.029(3) 0.021(2) -0.002(2) 0.002(2) -0.014(2)
N6 0.021(3) 0.028(3) 0.021(3) -0.003(3) 0.006(2) -0.012(3)
O7 0.018(2) 0.021(3) 0.039(3) -0.007(2) 0.009(2) -0.010(2)
C3 0.030(4) 0.027(4) 0.024(4) -0.002(3) -0.001(3) -0.018(3)
C5 0.032(4) 0.028(4) 0.027(4) 0.001(3) 0.000(3) -0.021(4)
C18 0.030(4) 0.026(4) 0.023(4) -0.005(3) -0.002(3) -0.014(3)
C19 0.022(3) 0.016(4) 0.011(3) -0.006(3) 0.008(3) -0.010(3)
O8 0.031(3) 0.018(3) 0.039(3) -0.012(2) 0.005(2) -0.014(2)
O2 0.022(2) 0.021(3) 0.019(2) 0.005(2) -0.0008(19) -0.012(2)
C10 0.019(3) 0.016(4) 0.023(3) -0.005(3) 0.005(3) -0.009(3)
O1 0.031(3) 0.030(3) 0.022(2) -0.002(2) 0.002(2) -0.022(2)
N5 0.036(4) 0.049(4) 0.028(3) -0.017(3) 0.017(3) -0.030(3)
O4 0.064(4) 0.029(3) 0.021(3) -0.003(2) -0.005(3) -0.023(3)
C8 0.014(3) 0.017(4) 0.014(3) -0.002(3) 0.001(3) -0.006(3)
N2 0.031(3) 0.024(3) 0.031(3) 0.001(3) 0.000(3) -0.019(3)
O5 0.022(2) 0.015(3) 0.029(3) 0.005(2) 0.002(2) -0.003(2)
O9 0.032(3) 0.047(4) 0.034(3) 0.000(3) -0.001(2) -0.028(3)
C6 0.033(4) 0.027(4) 0.019(3) -0.003(3) -0.002(3) -0.016(4)
O6 0.023(2) 0.019(3) 0.041(3) -0.004(2) 0.004(2) -0.014(2)
C2 0.033(4) 0.020(4) 0.018(3) 0.001(3) 0.003(3) -0.014(3)
C4 0.035(4) 0.021(4) 0.016(3) -0.001(3) -0.002(3) -0.014(3)
C12 0.017(3) 0.020(4) 0.015(3) 0.000(3) 0.000(3) -0.008(3)
N1 0.034(3) 0.027(4) 0.019(3) 0.005(3) -0.006(3) -0.019(3)
C1 0.032(4) 0.029(4) 0.019(3) -0.001(3) 0.006(3) -0.020(3)
C7 0.015(3) 0.015(3) 0.015(3) -0.002(3) 0.004(3) -0.006(3)
N3 0.031(3) 0.024(3) 0.031(3) -0.007(3) 0.008(3) -0.019(3)
C9 0.016(3) 0.019(4) 0.016(3) -0.002(3) -0.001(3) -0.009(3)
C20 0.024(3) 0.013(3) 0.015(3) -0.001(3) -0.001(3) -0.007(3)
C11 0.015(3) 0.021(4) 0.019(3) -0.004(3) 0.005(3) -0.009(3)
C17 0.013(3) 0.019(4) 0.023(3) -0.008(3) 0.002(3) -0.004(3)
C15 0.055(5) 0.083(7) 0.025(4) -0.017(4) 0.011(4) -0.053(6)
C16 0.034(4) 0.080(7) 0.029(4) -0.008(4) 0.003(4) -0.044(5)
C14 0.044(5) 0.018(4) 0.029(4) 0.012(3) -0.009(4) -0.015(4)
C13 0.046(5) 0.055(6) 0.032(4) 0.004(4) -0.010(4) -0.037(5)

loop_
_atom_type_symbol
_atom_type_description
_atom_type_scat_dispersion_real
_atom_type_scat_dispersion_imag
_atom_type_scat_source
C C 0.0033 0.0016 'International Tables Vol C Tables 4.2.6.8 and 6.1.1.4'
H H 0.0000 0.0000 'International Tables Vol C Tables 4.2.6.8 and 6.1.1.4'
Co Co 0.3494 0.9721 'International Tables Vol C Tables 4.2.6.8 and 6.1.1.4'
N N 0.0061 0.0033 'International Tables Vol C Tables 4.2.6.8 and 6.1.1.4'
O O 0.0106 0.0060 'International Tables Vol C Tables 4.2.6.8 and 6.1.1.4'
Tb Tb -0.1723 4.1537 'International Tables Vol C Tables 4.2.6.8 and 6.1.1.4'

loop_
_geom_angle_atom_site_label_1
_geom_angle_atom_site_label_2
_geom_angle_atom_site_label_3
_geom_angle
_geom_angle_site_symmetry_1
_geom_angle_site_symmetry_3
O8 Tb1 O5 83.28(17) 2_576 .
O8 Tb1 O7 110.15(16) 2_576 1_645
O5 Tb1 O7 141.85(17) . 1_645
O8 Tb1 O6 151.77(18) 2_576 2_566
O5 Tb1 O6 109.49(16) . 2_566
O7 Tb1 O6 75.76(16) 1_645 2_566
O8 Tb1 O10 80.04(16) 2_576 .
O5 Tb1 O10 74.48(16) . .
O7 Tb1 O10 141.55(17) 1_645 .
O6 Tb1 O10 79.49(16) 2_566 .
O8 Tb1 O9 77.04(18) 2_576 .
O5 Tb1 O9 144.21(18) . .
O7 Tb1 O9 73.67(18) 1_645 .
O6 Tb1 O9 78.49(17) 2_566 .
O10 Tb1 O9 72.88(17) . .
O8 Tb1 O1 78.38(16) 2_576 .
O5 Tb1 O1 73.96(16) . .
O7 Tb1 O1 74.22(17) 1_645 .
O6 Tb1 O1 128.78(16) 2_566 .
O10 Tb1 O1 143.42(16) . .
O9 Tb1 O1 129.17(16) . .
O8 Tb1 O2 128.87(16) 2_576 .
O5 Tb1 O2 72.01(16) . .
O7 Tb1 O2 72.06(16) 1_645 .
O6 Tb1 O2 79.35(16) 2_566 .
O10 Tb1 O2 131.12(14) . .
O9 Tb1 O2 142.74(17) . .
O1 Tb1 O2 52.29(14) . .
O8 Tb1 C17 103.72(18) 2_576 .
O5 Tb1 C17 69.84(17) . .
O7 Tb1 C17 72.27(18) 1_645 .
O6 Tb1 C17 104.32(18) 2_566 .
O10 Tb1 C17 143.29(17) . .
O9 Tb1 C17 143.83(18) . .
O1 Tb1 C17 26.45(16) . .
O2 Tb1 C17 25.88(16) . .
O3 Co1 O3 180.000(1) . 2_655
O3 Co1 N3 85.5(2) . 1_545
O3 Co1 N3 94.5(2) 2_655 1_545
O3 Co1 N3 94.5(2) . 2_665
O3 Co1 N3 85.5(2) 2_655 2_665
N3 Co1 N3 180.0(3) 1_545 2_665
O3 Co1 N6 95.3(2) . 2_665
O3 Co1 N6 84.7(2) 2_655 2_665
N3 Co1 N6 91.9(2) 1_545 2_665
N3 Co1 N6 88.1(2) 2_665 2_665
O3 Co1 N6 84.7(2) . 1_545
O3 Co1 N6 95.3(2) 2_655 1_545
N3 Co1 N6 88.1(2) 1_545 1_545
N3 Co1 N6 91.9(2) 2_665 1_545
N6 Co1 N6 180.0(3) 2_665 1_545
C18 O3 Co1 136.9(5) . .
C15 N4 N5 110.7(6) . .
C15 N4 C11 128.7(6) . .
N5 N4 C11 120.3(5) . .
Tb1 O10 H10A 115(4) . .
Tb1 O10 H10B 116(4) . .
H10A O10 H10B 110(3) . .
N5 N6 C16 109.3(5) . .
N5 N6 Co1 124.8(4) . 1_565
C16 N6 Co1 122.7(5) . 1_565
C20 O7 Tb1 123.3(4) . 1_465
C2 C3 C4 119.6(7) . .
C2 C3 C18 120.6(6) . .
C4 C3 C18 119.4(6) . .
C4 C5 N1 123.1(6) . .
C4 C5 C6 120.4(6) . .
N1 C5 C6 116.2(6) . .
O3 C18 O4 124.5(7) . .
O3 C18 C3 116.0(6) . .
O4 C18 C3 119.5(6) . .
O6 C19 O5 124.7(6) . .
O6 C19 C7 117.3(6) . .
O5 C19 C7 118.0(5) . .
C20 O8 Tb1 173.9(5) . 2_576
C17 O2 Tb1 92.3(4) . .
C9 C10 C11 118.5(6) . .
C9 C10 H10 120.7 . .
C11 C10 H10 120.7 . .
C17 O1 Tb1 93.7(4) . .
N6 N5 N4 107.3(5) . .
C9 C8 C7 120.5(6) . .
C9 C8 H8 119.8 . .
C7 C8 H8 119.8 . .
N3 N2 N1 106.4(6) . .
C19 O5 Tb1 175.6(5) . .
Tb1 O9 H9A 120(3) . .
Tb1 O9 H9B 119(3) . .
H9A O9 H9B 109(3) . .
C1 C6 C5 118.7(6) . .
C1 C6 H6 120.6 . .
C5 C6 H6 120.6 . .
C19 O6 Tb1 122.0(4) . 2_566
C3 C2 C1 120.9(6) . .
C3 C2 H2 119.5 . .
C1 C2 H2 119.5 . .
C5 C4 C3 119.1(6) . .
C5 C4 H4 120.5 . .
C3 C4 H4 120.5 . .
C11 C12 C7 118.2(6) . .
C11 C12 H12 120.9 . .
C7 C12 H12 120.9 . .
N2 N1 C13 110.6(6) . .
N2 N1 C5 118.3(6) . .
C13 N1 C5 130.7(6) . .
C6 C1 C2 121.1(6) . .
C6 C1 C17 118.5(6) . .
C2 C1 C17 120.4(6) . .
C8 C7 C12 119.7(6) . .
C8 C7 C19 118.2(5) . .
C12 C7 C19 121.8(6) . .
N2 N3 C14 110.6(6) . .
N2 N3 Co1 115.8(5) . 1_565
C14 N3 Co1 131.7(5) . 1_565
C8 C9 C10 119.7(6) . .
C8 C9 C20 118.3(5) . .
C10 C9 C20 121.9(6) . .
O7 C20 O8 124.3(6) . .
O7 C20 C9 117.0(6) . .
O8 C20 C9 118.7(6) . .
C12 C11 C10 122.8(6) . .
C12 C11 N4 119.3(6) . .
C10 C11 N4 117.9(6) . .
O2 C17 O1 121.6(6) . .
O2 C17 C1 120.1(6) . .
O1 C17 C1 118.3(6) . .
O2 C17 Tb1 61.8(3) . .
O1 C17 Tb1 59.9(3) . .
C1 C17 Tb1 173.3(5) . .
N4 C15 C16 104.5(7) . .
N4 C15 H15 127.7 . .
C16 C15 H15 127.7 . .
N6 C16 C15 108.1(6) . .
N6 C16 H16 125.9 . .
C15 C16 H16 125.9 . .
C13 C14 N3 107.5(7) . .
C13 C14 H14 126.2 . .
N3 C14 H14 126.2 . .
C14 C13 N1 104.8(6) . .
C14 C13 H13 127.6 . .
N1 C13 H13 127.6 . .

loop_
_geom_bond_atom_site_label_1
_geom_bond_atom_site_label_2
_geom_bond_distance
_geom_bond_site_symmetry_2
Tb1 O8 2.291(4) 2_576
Tb1 O5 2.326(5) .
Tb1 O7 2.343(4) 1_645
Tb1 O6 2.351(5) 2_566
Tb1 O10 2.420(4) .
Tb1 O9 2.422(5) .
Tb1 O1 2.454(4) .
Tb1 O2 2.498(4) .
Tb1 C17 2.831(7) .
Co1 O3 2.042(5) .
Co1 O3 2.042(5) 2_655
Co1 N3 2.123(6) 1_545
Co1 N3 2.123(6) 2_665
Co1 N6 2.212(5) 2_665
Co1 N6 2.212(5) 1_545
O3 C18 1.245(9) .
N4 C15 1.335(9) .
N4 N5 1.347(8) .
N4 C11 1.442(7) .
O10 H10A 0.850(10) .
O10 H10B 0.844(10) .
N6 N5 1.309(8) .
N6 C16 1.340(9) .
N6 Co1 2.212(5) 1_565
O7 C20 1.239(7) .
O7 Tb1 2.343(4) 1_465
C3 C2 1.371(9) .
C3 C4 1.407(9) .
C3 C18 1.505(10) .
C5 C4 1.382(9) .
C5 N1 1.405(9) .
C5 C6 1.420(10) .
C18 O4 1.264(8) .
C19 O6 1.242(7) .
C19 O5 1.242(8) .
C19 C7 1.530(9) .
O8 C20 1.246(8) .
O8 Tb1 2.291(4) 2_576
O2 C17 1.237(8) .
C10 C9 1.383(8) .
C10 C11 1.392(9) .
C10 H10 0.9300 .
O1 C17 1.264(8) .
C8 C9 1.378(9) .
C8 C7 1.392(9) .
C8 H8 0.9300 .
N2 N3 1.300(8) .
N2 N1 1.340(8) .
O9 H9A 0.850(10) .
O9 H9B 0.852(10) .
C6 C1 1.359(10) .
C6 H6 0.9300 .
O6 Tb1 2.351(4) 2_566
C2 C1 1.378(9) .
C2 H2 0.9300 .
C4 H4 0.9300 .
C12 C11 1.357(9) .
C12 C7 1.399(8) .
C12 H12 0.9300 .
N1 C13 1.372(10) .
C1 C17 1.519(9) .
N3 C14 1.364(10) .
N3 Co1 2.123(6) 1_565
C9 C20 1.501(9) .
C15 C16 1.387(10) .
C15 H15 0.9300 .
C16 H16 0.9300 .
C14 C13 1.353(10) .
C14 H14 0.9300 .
C13 H13 0.9300 .

loop_
_geom_hbond_atom_site_label_D
_geom_hbond_atom_site_label_H
_geom_hbond_atom_site_label_A
_geom_hbond_distance_DH
_geom_hbond_distance_HA
_geom_hbond_distance_DA
_geom_hbond_angle_DHA
_geom_hbond_site_symmetry_A
O10 H10A O2 0.850(10) 1.847(12) 2.697(6) 179(5) 2_566
O10 H10B O4 0.844(10) 1.866(17) 2.698(7) 168(6) 1_556
O9 H9B O1 0.852(10) 1.95(2) 2.762(6) 159(6) 2_666
